data_7058659
loop_
_publ_author_name
'Kobra, Khadijatul'
'Li, Yuxuan'
'Sachdeva, Rakesh'
'McMillen, Colin D.'
'Pennington, William T.'

_publ_section_title
;
 New polymorphism and structural sensitivity in triphenylmethylphosphonium
 trihalide salts
;
_journal_issue 32
_journal_name_full 'New Journal of Chemistry'
_journal_page_first 12702
_journal_paper_doi 10.1039/C9NJ01846H
_journal_volume 43
_journal_year 2019
_chemical_formula_sum 'C19 H18 I3 P'
_chemical_formula_weight 658.00
_space_group_crystal_system monoclinic
_space_group_IT_number 14
_space_group_name_Hall '-P 2ybc'
_space_group_name_H-M_alt 'P 1 21/c 1'
_symmetry_space_group_name_Hall '-P 2ybc'
_symmetry_space_group_name_H-M 'P 1 21/c 1'
_atom_sites_solution_hydrogens geom
_atom_sites_solution_primary dual
_atom_sites_solution_secondary difmap
_audit_creation_method SHELXL-2014/7
_audit_update_record
;
2019-04-09 deposited with the CCDC.    2019-07-15 downloaded from the CCDC.
;
_cell_angle_alpha 90
_cell_angle_beta 95.0800(10)
_cell_angle_gamma 90
_cell_formula_units_Z 8
_cell_length_a 17.9211(5)
_cell_length_b 14.6131(4)
_cell_length_c 16.2764(4)
_cell_measurement_reflns_used 9201
_cell_measurement_temperature 150(2)
_cell_measurement_theta_max 26.30
_cell_measurement_theta_min 2.84
_cell_volume 4245.8(2)
_computing_cell_refinement 'Bruker SAINT'
_computing_data_collection 'Bruker APEX3'
_computing_data_reduction 'Bruker SAINT'
_computing_molecular_graphics 'Bruker SHELXTL'
_computing_publication_material 'Bruker SHELXTL'
_computing_structure_refinement 'SHELXL-2016/6 (Sheldrick, 2016)'
_computing_structure_solution 'SHELXT 2014/5 (Sheldrick, 2014)'
_diffrn_ambient_temperature 150(2)
_diffrn_measured_fraction_theta_full 0.996
_diffrn_measured_fraction_theta_max 0.997
_diffrn_measurement_device_type 'Bruker D8 Venture Photon 100'
_diffrn_measurement_method '\f and \w scans'
_diffrn_radiation_type MoK\a
_diffrn_radiation_wavelength 0.71073
_diffrn_reflns_av_R_equivalents 0.0379
_diffrn_reflns_av_unetI/netI 0.0344
_diffrn_reflns_Laue_measured_fraction_full 0.996
_diffrn_reflns_Laue_measured_fraction_max 0.997
_diffrn_reflns_limit_h_max 21
_diffrn_reflns_limit_h_min -21
_diffrn_reflns_limit_k_max 16
_diffrn_reflns_limit_k_min -17
_diffrn_reflns_limit_l_max 19
_diffrn_reflns_limit_l_min -17
_diffrn_reflns_number 27921
_diffrn_reflns_point_group_measured_fraction_full 0.996
_diffrn_reflns_point_group_measured_fraction_max 0.997
_diffrn_reflns_theta_full 25.242
_diffrn_reflns_theta_max 25.499
_diffrn_reflns_theta_min 2.137
_diffrn_source 'Incoatec ImuS'
_exptl_absorpt_coefficient_mu 4.490
_exptl_absorpt_correction_T_max 1.0000
_exptl_absorpt_correction_T_min 0.8451
_exptl_absorpt_correction_type multi-scan
_exptl_absorpt_process_details 'Bruker, SADABS'
_exptl_crystal_colour red
_exptl_crystal_density_diffrn 2.059
_exptl_crystal_description tabular
_exptl_crystal_F_000 2448
_exptl_crystal_size_max 0.161
_exptl_crystal_size_mid 0.115
_exptl_crystal_size_min 0.041
_refine_diff_density_max 0.804
_refine_diff_density_min -0.959
_refine_diff_density_rms 0.185
_refine_ls_extinction_method none
_refine_ls_goodness_of_fit_ref 1.141
_refine_ls_hydrogen_treatment constr
_refine_ls_matrix_type full
_refine_ls_number_parameters 415
_refine_ls_number_reflns 7876
_refine_ls_number_restraints 0
_refine_ls_restrained_S_all 1.141
_refine_ls_R_factor_all 0.0391
_refine_ls_R_factor_gt 0.0298
_refine_ls_shift/su_max 0.001
_refine_ls_shift/su_mean 0.000
_refine_ls_structure_factor_coef Fsqd
_refine_ls_weighting_details 'w=1/[\s^2^(Fo^2^)+(0.0366P)^2^+20.6845P] where P=(Fo^2^+2Fc^2^)/3'
_refine_ls_weighting_scheme calc
_refine_ls_wR_factor_gt 0.0854
_refine_ls_wR_factor_ref 0.0988
_reflns_Friedel_coverage 0.000
_reflns_number_gt 6660
_reflns_number_total 7876
_reflns_threshold_expression 'I > 2\s(I)'
_cod_data_source_file c9nj01846h2.cif
_cod_data_source_block 5
_cod_depositor_comments 'Adding full bibliography for 7058659--7058663.cif.'
_cod_database_code 7058659
_shelx_shelxl_version_number 2014/7
_shelx_space_group_comment
;
The symmetry employed for this shelxl refinement is uniquely defined
by the following loop, which should always be used as a source of
symmetry information in preference to the above space-group names.
They are only intended as comments.
;
_shelx_estimated_absorpt_t_min 0.532
_shelx_estimated_absorpt_t_max 0.837

loop_
_space_group_symop_operation_xyz
'x, y, z'
'-x, y+1/2, -z+1/2'
'-x, -y, -z'
'x, -y-1/2, z-1/2'

loop_
_atom_site_label
_atom_site_type_symbol
_atom_site_fract_x
_atom_site_fract_y
_atom_site_fract_z
_atom_site_U_iso_or_equiv
_atom_site_adp_type
_atom_site_occupancy
_atom_site_site_symmetry_order
_atom_site_calc_flag
_atom_site_refinement_flags_posn
_atom_site_refinement_flags_adp
I1 I 0.72459(2) 0.62018(3) 0.66176(2) 0.02768(11) Uani 1 1 d . .
I2 I 0.88974(2) 0.60828(3) 0.69899(3) 0.03111(11) Uani 1 1 d . .
I3 I 0.56337(2) 0.63425(3) 0.63076(3) 0.03575(12) Uani 1 1 d . .
I4 I 0.76256(2) 0.38649(3) 0.17322(2) 0.02695(10) Uani 1 1 d . .
I5 I 0.61000(2) 0.39200(3) 0.22493(3) 0.03360(11) Uani 1 1 d . .
I6 I 0.91476(3) 0.37172(3) 0.12502(3) 0.03718(12) Uani 1 1 d . .
P1 P 0.66693(8) 0.89393(10) 0.48040(9) 0.0206(3) Uani 1 1 d . .
P2 P 0.85124(8) 0.39444(9) 0.46802(9) 0.0190(3) Uani 1 1 d . .
C1 C 0.6401(3) 0.7967(4) 0.4180(3) 0.0206(12) Uani 1 1 d . .
C2 C 0.5644(4) 0.7759(4) 0.4013(4) 0.0306(14) Uani 1 1 d . .
H2A H 0.5276 0.8113 0.4254 0.037 Uiso 1 1 calc R U
C3 C 0.5429(4) 0.7037(5) 0.3497(4) 0.0359(16) Uani 1 1 d . .
H3A H 0.4912 0.6905 0.3372 0.043 Uiso 1 1 calc R U
C4 C 0.5966(4) 0.6504(4) 0.3160(4) 0.0358(15) Uani 1 1 d . .
H4A H 0.5817 0.5997 0.2819 0.043 Uiso 1 1 calc R U
C5 C 0.6713(4) 0.6707(5) 0.3317(5) 0.0437(18) Uani 1 1 d . .
H5A H 0.7079 0.6344 0.3082 0.052 Uiso 1 1 calc R U
C6 C 0.6932(4) 0.7441(4) 0.3819(4) 0.0353(15) Uani 1 1 d . .
H6A H 0.7448 0.7587 0.3919 0.042 Uiso 1 1 calc R U
C7 C 0.7666(3) 0.8985(4) 0.4963(3) 0.0199(11) Uani 1 1 d . .
C8 C 0.8050(3) 0.8529(4) 0.5633(4) 0.0261(13) Uani 1 1 d . .
H8A H 0.7777 0.8230 0.6030 0.031 Uiso 1 1 calc R U
C9 C 0.8822(3) 0.8516(4) 0.5716(4) 0.0293(13) Uani 1 1 d . .
H9A H 0.9080 0.8218 0.6176 0.035 Uiso 1 1 calc R U
C10 C 0.9228(4) 0.8938(4) 0.5127(4) 0.0296(14) Uani 1 1 d . .
H10A H 0.9760 0.8920 0.5184 0.036 Uiso 1 1 calc R U
C11 C 0.8855(4) 0.9381(5) 0.4465(4) 0.0331(15) Uani 1 1 d . .
H11A H 0.9131 0.9675 0.4069 0.040 Uiso 1 1 calc R U
C12 C 0.8077(3) 0.9400(4) 0.4374(4) 0.0287(14) Uani 1 1 d . .
H12A H 0.7824 0.9696 0.3911 0.034 Uiso 1 1 calc R U
C13 C 0.6307(3) 0.9948(4) 0.4274(3) 0.0205(12) Uani 1 1 d . .
C14 C 0.6108(3) 0.9921(4) 0.3437(4) 0.0262(13) Uani 1 1 d . .
H14A H 0.6158 0.9368 0.3140 0.031 Uiso 1 1 calc R U
C15 C 0.5837(4) 1.0699(4) 0.3030(4) 0.0311(14) Uani 1 1 d . .
H15A H 0.5700 1.0677 0.2453 0.037 Uiso 1 1 calc R U
C16 C 0.5762(3) 1.1513(4) 0.3456(4) 0.0288(13) Uani 1 1 d . .
H16A H 0.5574 1.2046 0.3175 0.035 Uiso 1 1 calc R U
C17 C 0.5967(4) 1.1537(4) 0.4304(4) 0.0319(14) Uani 1 1 d . .
H17A H 0.5918 1.2089 0.4604 0.038 Uiso 1 1 calc R U
C18 C 0.6238(4) 1.0768(4) 0.4703(4) 0.0297(14) Uani 1 1 d . .
H18A H 0.6382 1.0791 0.5278 0.036 Uiso 1 1 calc R U
C19 C 0.6277(4) 0.8855(4) 0.5768(4) 0.0286(13) Uani 1 1 d . .
H19A H 0.5730 0.8830 0.5674 0.043 Uiso 1 1 calc R U
H19B H 0.6461 0.8297 0.6053 0.043 Uiso 1 1 calc R U
H19C H 0.6425 0.9390 0.6107 0.043 Uiso 1 1 calc R U
C20 C 0.7597(3) 0.4033(4) 0.5023(3) 0.0194(11) Uani 1 1 d . .
C21 C 0.7037(3) 0.4502(4) 0.4537(4) 0.0283(13) Uani 1 1 d . .
H21A H 0.7156 0.4821 0.4057 0.034 Uiso 1 1 calc R U
C22 C 0.6312(4) 0.4499(4) 0.4756(4) 0.0329(14) Uani 1 1 d . .
H22A H 0.5937 0.4832 0.4433 0.040 Uiso 1 1 calc R U
C23 C 0.6127(4) 0.4021(4) 0.5437(4) 0.0335(15) Uani 1 1 d . .
H23A H 0.5623 0.4008 0.5574 0.040 Uiso 1 1 calc R U
C24 C 0.6683(4) 0.3555(5) 0.5923(4) 0.0366(16) Uani 1 1 d . .
H24A H 0.6557 0.3233 0.6399 0.044 Uiso 1 1 calc R U
C25 C 0.7416(4) 0.3555(4) 0.5722(4) 0.0291(13) Uani 1 1 d . .
H25A H 0.7793 0.3235 0.6054 0.035 Uiso 1 1 calc R U
C26 C 0.8534(3) 0.2953(4) 0.4031(3) 0.0212(12) Uani 1 1 d . .
C27 C 0.7878(4) 0.2484(4) 0.3788(4) 0.0285(13) Uani 1 1 d . .
H27A H 0.7416 0.2685 0.3969 0.034 Uiso 1 1 calc R U
C28 C 0.7898(4) 0.1725(4) 0.3283(4) 0.0383(16) Uani 1 1 d . .
H28A H 0.7451 0.1396 0.3127 0.046 Uiso 1 1 calc R U
C29 C 0.8562(4) 0.1445(4) 0.3009(4) 0.0343(15) Uani 1 1 d . .
H29A H 0.8572 0.0925 0.2660 0.041 Uiso 1 1 calc R U
C30 C 0.9212(4) 0.1910(5) 0.3234(4) 0.0399(17) Uani 1 1 d . .
H30A H 0.9668 0.1717 0.3032 0.048 Uiso 1 1 calc R U
C31 C 0.9209(4) 0.2660(4) 0.3753(4) 0.0337(15) Uani 1 1 d . .
H31A H 0.9663 0.2972 0.3920 0.040 Uiso 1 1 calc R U
C32 C 0.8712(3) 0.4966(4) 0.4123(3) 0.0200(11) Uani 1 1 d . .
C33 C 0.8970(3) 0.4923(4) 0.3344(4) 0.0272(13) Uani 1 1 d . .
H33A H 0.9029 0.4349 0.3083 0.033 Uiso 1 1 calc R U
C34 C 0.9139(4) 0.5726(5) 0.2955(4) 0.0346(15) Uani 1 1 d . .
H34A H 0.9310 0.5700 0.2420 0.041 Uiso 1 1 calc R U
C35 C 0.9065(4) 0.6558(4) 0.3322(4) 0.0351(15) Uani 1 1 d . .
H35A H 0.9188 0.7101 0.3043 0.042 Uiso 1 1 calc R U
C36 C 0.8813(4) 0.6610(4) 0.4099(4) 0.0311(14) Uani 1 1 d . .
H36A H 0.8762 0.7189 0.4354 0.037 Uiso 1 1 calc R U
C37 C 0.8635(3) 0.5813(4) 0.4505(4) 0.0258(13) Uani 1 1 d . .
H37A H 0.8462 0.5844 0.5039 0.031 Uiso 1 1 calc R U
C38 C 0.9204(4) 0.3850(4) 0.5541(4) 0.0324(14) Uani 1 1 d . .
H38A H 0.9702 0.3802 0.5341 0.049 Uiso 1 1 calc R U
H38B H 0.9183 0.4394 0.5891 0.049 Uiso 1 1 calc R U
H38C H 0.9104 0.3303 0.5862 0.049 Uiso 1 1 calc R U

loop_
_atom_site_aniso_label
_atom_site_aniso_U_11
_atom_site_aniso_U_22
_atom_site_aniso_U_33
_atom_site_aniso_U_23
_atom_site_aniso_U_13
_atom_site_aniso_U_12
I1 0.0346(2) 0.0214(2) 0.0280(2) -0.00042(15) 0.00813(16) -0.00211(16)
I2 0.0340(2) 0.0270(2) 0.0321(2) 0.00044(16) 0.00211(17) -0.00443(17)
I3 0.0326(2) 0.0295(2) 0.0455(3) 0.00179(18) 0.00558(19) 0.00479(17)
I4 0.0333(2) 0.0222(2) 0.0245(2) 0.00113(14) -0.00237(16) -0.00251(15)
I5 0.0343(2) 0.0310(2) 0.0360(2) 0.00141(17) 0.00592(18) -0.00265(17)
I6 0.0409(3) 0.0314(2) 0.0412(3) -0.00226(18) 0.0148(2) -0.00048(18)
P1 0.0215(7) 0.0185(7) 0.0213(7) 0.0014(5) -0.0007(6) -0.0010(6)
P2 0.0186(7) 0.0175(7) 0.0211(7) 0.0028(5) 0.0024(6) 0.0000(5)
C1 0.022(3) 0.018(3) 0.021(3) 0.004(2) -0.004(2) 0.000(2)
C2 0.031(3) 0.033(3) 0.028(3) -0.002(3) 0.005(3) -0.003(3)
C3 0.041(4) 0.038(4) 0.028(3) -0.004(3) 0.000(3) -0.017(3)
C4 0.048(4) 0.023(3) 0.034(4) -0.002(3) -0.008(3) -0.003(3)
C5 0.051(5) 0.026(3) 0.052(4) -0.013(3) -0.007(4) 0.009(3)
C6 0.028(3) 0.029(3) 0.046(4) -0.008(3) -0.007(3) 0.008(3)
C7 0.021(3) 0.015(3) 0.022(3) -0.001(2) -0.005(2) -0.001(2)
C8 0.028(3) 0.025(3) 0.024(3) 0.012(2) -0.003(2) -0.002(2)
C9 0.029(3) 0.030(3) 0.027(3) 0.009(3) -0.006(3) 0.005(3)
C10 0.026(3) 0.032(3) 0.031(3) -0.001(3) 0.003(3) 0.002(3)
C11 0.030(4) 0.039(4) 0.030(3) 0.008(3) 0.003(3) -0.002(3)
C12 0.028(3) 0.036(4) 0.021(3) 0.011(2) -0.001(2) 0.000(3)
C13 0.016(3) 0.021(3) 0.023(3) 0.001(2) -0.002(2) 0.001(2)
C14 0.031(3) 0.025(3) 0.023(3) -0.001(2) 0.005(2) 0.002(2)
C15 0.035(4) 0.031(3) 0.027(3) 0.009(3) -0.001(3) 0.005(3)
C16 0.026(3) 0.026(3) 0.034(3) 0.010(3) 0.000(3) 0.003(3)
C17 0.035(4) 0.024(3) 0.036(4) -0.005(3) 0.000(3) 0.004(3)
C18 0.035(4) 0.025(3) 0.027(3) -0.006(2) -0.003(3) 0.001(3)
C19 0.033(3) 0.023(3) 0.031(3) 0.001(2) 0.013(3) -0.001(3)
C20 0.020(3) 0.018(3) 0.020(3) -0.004(2) 0.003(2) 0.000(2)
C21 0.024(3) 0.034(3) 0.028(3) 0.005(3) 0.004(2) -0.002(3)
C22 0.025(3) 0.034(4) 0.041(4) -0.002(3) 0.005(3) 0.002(3)
C23 0.026(3) 0.030(3) 0.047(4) 0.000(3) 0.017(3) 0.001(3)
C24 0.044(4) 0.032(4) 0.036(4) 0.002(3) 0.020(3) -0.001(3)
C25 0.035(4) 0.024(3) 0.029(3) 0.009(2) 0.008(3) 0.004(3)
C26 0.023(3) 0.017(3) 0.023(3) 0.005(2) 0.004(2) 0.002(2)
C27 0.029(3) 0.024(3) 0.033(3) -0.003(3) 0.008(3) -0.003(3)
C28 0.045(4) 0.024(3) 0.046(4) -0.004(3) 0.003(3) -0.008(3)
C29 0.051(4) 0.021(3) 0.032(3) -0.003(3) 0.006(3) 0.007(3)
C30 0.042(4) 0.036(4) 0.044(4) -0.004(3) 0.015(3) 0.014(3)
C31 0.023(3) 0.033(4) 0.046(4) -0.005(3) 0.008(3) 0.001(3)
C32 0.016(3) 0.018(3) 0.026(3) 0.003(2) 0.000(2) -0.001(2)
C33 0.031(3) 0.028(3) 0.022(3) 0.000(2) 0.001(3) -0.003(3)
C34 0.042(4) 0.035(4) 0.027(3) 0.010(3) 0.002(3) -0.010(3)
C35 0.033(4) 0.026(3) 0.044(4) 0.015(3) -0.008(3) -0.008(3)
C36 0.030(3) 0.018(3) 0.044(4) -0.002(3) -0.004(3) 0.003(2)
C37 0.022(3) 0.023(3) 0.032(3) 0.003(2) 0.002(2) 0.005(2)
C38 0.026(3) 0.032(3) 0.038(4) 0.005(3) -0.004(3) -0.002(3)

loop_
_atom_type_symbol
_atom_type_description
_atom_type_scat_dispersion_real
_atom_type_scat_dispersion_imag
_atom_type_scat_source
C C 0.0033 0.0016 'International Tables Vol C Tables 4.2.6.8 and 6.1.1.4'
H H 0.0000 0.0000 'International Tables Vol C Tables 4.2.6.8 and 6.1.1.4'
P P 0.1023 0.0942 'International Tables Vol C Tables 4.2.6.8 and 6.1.1.4'
I I -0.4742 1.8119 'International Tables Vol C Tables 4.2.6.8 and 6.1.1.4'

loop_
_geom_angle_atom_site_label_1
_geom_angle_atom_site_label_2
_geom_angle_atom_site_label_3
_geom_angle
I3 I1 I2 178.146(19)
I6 I4 I5 177.142(18)
C19 P1 C7 110.1(3)
C19 P1 C1 109.8(3)
C7 P1 C1 109.1(3)
C19 P1 C13 109.0(3)
C7 P1 C13 110.7(3)
C1 P1 C13 108.1(3)
C20 P2 C38 110.7(3)
C20 P2 C26 108.1(3)
C38 P2 C26 110.4(3)
C20 P2 C32 109.1(3)
C38 P2 C32 107.7(3)
C26 P2 C32 110.9(3)
C6 C1 C2 119.1(5)
C6 C1 P1 121.3(4)
C2 C1 P1 119.5(5)
C3 C2 C1 120.0(6)
C3 C2 H2A 120.0
C1 C2 H2A 120.0
C2 C3 C4 120.1(6)
C2 C3 H3A 119.9
C4 C3 H3A 119.9
C5 C4 C3 120.3(6)
C5 C4 H4A 119.9
C3 C4 H4A 119.9
C4 C5 C6 119.9(7)
C4 C5 H5A 120.0
C6 C5 H5A 120.0
C5 C6 C1 120.5(6)
C5 C6 H6A 119.7
C1 C6 H6A 119.7
C12 C7 C8 119.2(5)
C12 C7 P1 119.9(4)
C8 C7 P1 120.6(4)
C9 C8 C7 120.0(5)
C9 C8 H8A 120.0
C7 C8 H8A 120.0
C8 C9 C10 120.4(5)
C8 C9 H9A 119.8
C10 C9 H9A 119.8
C11 C10 C9 119.9(6)
C11 C10 H10A 120.1
C9 C10 H10A 120.1
C10 C11 C12 120.3(6)
C10 C11 H11A 119.8
C12 C11 H11A 119.8
C11 C12 C7 120.2(5)
C11 C12 H12A 119.9
C7 C12 H12A 119.9
C14 C13 C18 119.5(5)
C14 C13 P1 120.0(4)
C18 C13 P1 120.5(4)
C13 C14 C15 119.9(6)
C13 C14 H14A 120.0
C15 C14 H14A 120.0
C14 C15 C16 120.6(6)
C14 C15 H15A 119.7
C16 C15 H15A 119.7
C15 C16 C17 119.1(6)
C15 C16 H16A 120.4
C17 C16 H16A 120.4
C18 C17 C16 120.0(6)
C18 C17 H17A 120.0
C16 C17 H17A 120.0
C17 C18 C13 120.8(6)
C17 C18 H18A 119.6
C13 C18 H18A 119.6
P1 C19 H19A 109.5
P1 C19 H19B 109.5
H19A C19 H19B 109.5
P1 C19 H19C 109.5
H19A C19 H19C 109.5
H19B C19 H19C 109.5
C25 C20 C21 119.9(5)
C25 C20 P2 120.3(4)
C21 C20 P2 119.5(4)
C22 C21 C20 119.9(6)
C22 C21 H21A 120.1
C20 C21 H21A 120.1
C23 C22 C21 120.7(6)
C23 C22 H22A 119.6
C21 C22 H22A 119.6
C22 C23 C24 119.6(6)
C22 C23 H23A 120.2
C24 C23 H23A 120.2
C25 C24 C23 120.8(6)
C25 C24 H24A 119.6
C23 C24 H24A 119.6
C24 C25 C20 119.2(6)
C24 C25 H25A 120.4
C20 C25 H25A 120.4
C27 C26 C31 119.6(6)
C27 C26 P2 120.3(4)
C31 C26 P2 120.1(5)
C28 C27 C26 120.0(6)
C28 C27 H27A 120.0
C26 C27 H27A 120.0
C29 C28 C27 120.2(6)
C29 C28 H28A 119.9
C27 C28 H28A 119.9
C28 C29 C30 120.4(6)
C28 C29 H29A 119.8
C30 C29 H29A 119.8
C29 C30 C31 120.5(6)
C29 C30 H30A 119.8
C31 C30 H30A 119.8
C30 C31 C26 119.3(6)
C30 C31 H31A 120.3
C26 C31 H31A 120.3
C33 C32 C37 120.0(5)
C33 C32 P2 121.3(4)
C37 C32 P2 118.6(4)
C34 C33 C32 119.0(6)
C34 C33 H33A 120.5
C32 C33 H33A 120.5
C35 C34 C33 121.5(6)
C35 C34 H34A 119.2
C33 C34 H34A 119.2
C34 C35 C36 120.1(6)
C34 C35 H35A 120.0
C36 C35 H35A 120.0
C35 C36 C37 119.7(6)
C35 C36 H36A 120.1
C37 C36 H36A 120.1
C36 C37 C32 119.7(6)
C36 C37 H37A 120.2
C32 C37 H37A 120.2
P2 C38 H38A 109.5
P2 C38 H38B 109.5
H38A C38 H38B 109.5
P2 C38 H38C 109.5
H38A C38 H38C 109.5
H38B C38 H38C 109.5

loop_
_geom_bond_atom_site_label_1
_geom_bond_atom_site_label_2
_geom_bond_distance
I1 I3 2.8960(6)
I1 I2 2.9731(6)
I4 I6 2.9123(6)
I4 I5 2.9320(6)
P1 C19 1.779(6)
P1 C7 1.784(6)
P1 C1 1.788(6)
P1 C13 1.800(6)
P2 C20 1.784(6)
P2 C38 1.792(6)
P2 C26 1.796(6)
P2 C32 1.799(5)
C1 C6 1.393(8)
C1 C2 1.393(8)
C2 C3 1.382(9)
C2 H2A 0.9500
C3 C4 1.388(10)
C3 H3A 0.9500
C4 C5 1.372(10)
C4 H4A 0.9500
C5 C6 1.383(9)
C5 H5A 0.9500
C6 H6A 0.9500
C7 C12 1.398(8)
C7 C8 1.404(8)
C8 C9 1.379(9)
C8 H8A 0.9500
C9 C10 1.396(9)
C9 H9A 0.9500
C10 C11 1.378(9)
C10 H10A 0.9500
C11 C12 1.389(9)
C11 H11A 0.9500
C12 H12A 0.9500
C13 C14 1.378(8)
C13 C18 1.397(8)
C14 C15 1.383(8)
C14 H14A 0.9500
C15 C16 1.390(9)
C15 H15A 0.9500
C16 C17 1.397(9)
C16 H16A 0.9500
C17 C18 1.365(9)
C17 H17A 0.9500
C18 H18A 0.9500
C19 H19A 0.9800
C19 H19B 0.9800
C19 H19C 0.9800
C20 C25 1.397(8)
C20 C21 1.401(8)
C21 C22 1.376(9)
C21 H21A 0.9500
C22 C23 1.376(9)
C22 H22A 0.9500
C23 C24 1.396(10)
C23 H23A 0.9500
C24 C25 1.382(9)
C24 H24A 0.9500
C25 H25A 0.9500
C26 C27 1.387(8)
C26 C31 1.396(8)
C27 C28 1.383(9)
C27 H27A 0.9500
C28 C29 1.370(10)
C28 H28A 0.9500
C29 C30 1.370(10)
C29 H29A 0.9500
C30 C31 1.384(9)
C30 H30A 0.9500
C31 H31A 0.9500
C32 C33 1.388(8)
C32 C37 1.398(8)
C33 C34 1.380(8)
C33 H33A 0.9500
C34 C35 1.366(10)
C34 H34A 0.9500
C35 C36 1.381(10)
C35 H35A 0.9500
C36 C37 1.390(9)
C36 H36A 0.9500
C37 H37A 0.9500
C38 H38A 0.9800
C38 H38B 0.9800
C38 H38C 0.9800
